data_2223182
loop_
_publ_author_name
'Grubba, Rafa\/l'
'Ponikiewski, \/Lukasz'
'Chojnacki, Jaros\/law'
'Pikies, Jerzy'

_publ_section_title
;
 1,1,2,2-Tetrakis(diisopropylamino)diphosphane
;
_journal_coeditor_code PV2196
_journal_issue 9
_journal_name_full 'Acta Crystallographica Section E'
_journal_page_first o2214
_journal_paper_doi 10.1107/S1600536809032802
_journal_volume 65
_journal_year 2009
_chemical_formula_iupac 'C24 H56 N4 P2'
_chemical_formula_moiety 'C24 H56 N4 P2'
_chemical_formula_sum 'C24 H56 N4 P2'
_chemical_formula_weight 462.67
_chemical_name_systematic
;
1,1,2,2-Tetrakis(diisopropylamino)diphosphane
;
_space_group_IT_number 14
_symmetry_cell_setting monoclinic
_symmetry_space_group_name_Hall '-P 2yn'
_symmetry_space_group_name_H-M 'P 1 21/n 1'
_atom_sites_solution_hydrogens geom
_atom_sites_solution_primary direct
_atom_sites_solution_secondary difmap
_audit_conform_dict_name cif_core.dic
_audit_conform_dict_version 2.3
_audit_creation_method 'WinGX routine CIF_UPDATE'
_cell_angle_alpha 90
_cell_angle_beta 97.22(3)
_cell_angle_gamma 90
_cell_formula_units_Z 4
_cell_length_a 11.601(2)
_cell_length_b 14.493(3)
_cell_length_c 17.280(4)
_cell_measurement_reflns_used 18348
_cell_measurement_temperature 150(2)
_cell_measurement_theta_max 51.78
_cell_measurement_theta_min 3.91
_cell_volume 2882.3(10)
_computing_cell_refinement 'X-AREA (Stoe & Cie, 1997)'
_computing_data_collection 'X-AREA (Stoe & Cie, 1997)'
_computing_data_reduction 'X-RED (Stoe & Cie, 1997)'
_computing_molecular_graphics 'ORTEP-3 (Farrugia, 1997)'
_computing_publication_material 'WinGX32 (Farrugia, 1999)'
_computing_structure_refinement 'SHELXL97 (Sheldrick, 2008)'
_computing_structure_solution 'SHELXS97 (Sheldrick, 2008)'
_diffrn_ambient_temperature 150(2)
_diffrn_detector_area_resol_mean 6.67
_diffrn_measured_fraction_theta_full 0.993
_diffrn_measured_fraction_theta_max 0.993
_diffrn_measurement_device_type 'Stoe IPDS 2'
_diffrn_measurement_method rotation
_diffrn_radiation_monochromator graphite
_diffrn_radiation_type MoK\a
_diffrn_radiation_wavelength 0.71073
_diffrn_reflns_av_R_equivalents 0.0316
_diffrn_reflns_limit_h_max 14
_diffrn_reflns_limit_h_min -14
_diffrn_reflns_limit_k_max 16
_diffrn_reflns_limit_k_min -17
_diffrn_reflns_limit_l_max 21
_diffrn_reflns_limit_l_min -21
_diffrn_reflns_number 20113
_diffrn_reflns_theta_full 25.97
_diffrn_reflns_theta_max 25.97
_diffrn_reflns_theta_min 1.84
_exptl_absorpt_coefficient_mu 0.168
_exptl_absorpt_correction_type none
_exptl_crystal_colour colourless
_exptl_crystal_density_diffrn 1.066
_exptl_crystal_density_method 'not measured'
_exptl_crystal_description block
_exptl_crystal_F_000 1032
_exptl_crystal_size_max 0.38
_exptl_crystal_size_mid 0.23
_exptl_crystal_size_min 0.21
_refine_diff_density_max 0.298
_refine_diff_density_min -0.165
_refine_ls_extinction_method none
_refine_ls_goodness_of_fit_ref 1.031
_refine_ls_hydrogen_treatment constr
_refine_ls_matrix_type full
_refine_ls_number_parameters 518
_refine_ls_number_reflns 5601
_refine_ls_number_restraints 6
_refine_ls_restrained_S_all 1.032
_refine_ls_R_factor_all 0.0495
_refine_ls_R_factor_gt 0.0377
_refine_ls_shift/su_max 0.001
_refine_ls_shift/su_mean 0
_refine_ls_structure_factor_coef Fsqd
_refine_ls_weighting_details 'calc w=1/[\s^2^(Fo^2^)+(0.0687P)^2^+0.2046P] where P=(Fo^2^+2Fc^2^)/3'
_refine_ls_weighting_scheme calc
_refine_ls_wR_factor_gt 0.1
_refine_ls_wR_factor_ref 0.105
_reflns_number_gt 4529
_reflns_number_total 5601
_reflns_threshold_expression I>2\s(I)
_cod_data_source_file pv2196.cif
_cod_data_source_block I
_cod_original_cell_volume 2882.2(10)
_cod_original_sg_symbol_H-M 'P 21/n'
_cod_database_code 2223182
_cod_database_fobs_code 2223182

loop_
_symmetry_equiv_pos_as_xyz
'x, y, z'
'-x+1/2, y+1/2, -z+1/2'
'-x, -y, -z'
'x-1/2, -y-1/2, z-1/2'

loop_
_atom_site_type_symbol
_atom_site_label
_atom_site_fract_x
_atom_site_fract_y
_atom_site_fract_z
_atom_site_U_iso_or_equiv
_atom_site_adp_type
_atom_site_calc_flag
_atom_site_refinement_flags
_atom_site_occupancy
_atom_site_disorder_assembly
_atom_site_disorder_group
N N1 0.2977(8) 0.7824(6) 0.1952(4) 0.0238(8) Uani d P 0.6447(8) A 1
N N2 0.4712(13) 0.7701(7) 0.3244(7) 0.0260(10) Uani d P 0.6447(8) A 1
N N3 0.6486(10) 0.8478(11) 0.1705(6) 0.0279(12) Uani d PD 0.6447(8) A 1
N N4 0.5268(16) 0.6946(7) 0.0985(5) 0.0255(11) Uani d PD 0.6447(8) A 1
P P1 0.42982(4) 0.81988(3) 0.23709(3) 0.02262(14) Uani d P 0.6447(8) A 1
P P2 0.57580(4) 0.74749(3) 0.18190(3) 0.02261(14) Uani d PD 0.6447(8) A 1
C C1 0.2484(2) 0.68862(15) 0.21064(12) 0.0281(4) Uani d P 0.6447(8) A 1
H H1A 0.3148 0.6491 0.2335 0.034 Uiso calc PR 0.6447(8) A 1
C C2 0.1612(8) 0.6905(7) 0.2688(6) 0.0435(17) Uani d P 0.6447(8) A 1
H H2A 0.1949 0.7229 0.3161 0.065 Uiso calc PR 0.6447(8) A 1
H H2B 0.1416 0.6272 0.2821 0.065 Uiso calc PR 0.6447(8) A 1
H H2C 0.0908 0.7227 0.246 0.065 Uiso calc PR 0.6447(8) A 1
C C3 0.1894(7) 0.6384(7) 0.1372(4) 0.0425(15) Uani d P 0.6447(8) A 1
H H3A 0.2442 0.634 0.0985 0.064 Uiso calc PR 0.6447(8) A 1
H H3B 0.1206 0.6732 0.115 0.064 Uiso calc PR 0.6447(8) A 1
H H3C 0.1661 0.5763 0.1514 0.064 Uiso calc PR 0.6447(8) A 1
C C4 0.2107(2) 0.85070(18) 0.16444(15) 0.0321(5) Uani d P 0.6447(8) A 1
H H4A 0.1407 0.8159 0.1406 0.039 Uiso calc PR 0.6447(8) A 1
C C5 0.2529(4) 0.9089(3) 0.0997(3) 0.0398(9) Uani d P 0.6447(8) A 1
H H5A 0.2983 0.8702 0.0683 0.06 Uiso calc PR 0.6447(8) A 1
H H5B 0.3017 0.9594 0.123 0.06 Uiso calc PR 0.6447(8) A 1
H H5C 0.1859 0.9345 0.0665 0.06 Uiso calc PR 0.6447(8) A 1
C C6 0.1714(8) 0.9144(6) 0.2269(6) 0.049(2) Uani d P 0.6447(8) A 1
H H6A 0.1154 0.9594 0.2022 0.074 Uiso calc PR 0.6447(8) A 1
H H6B 0.2389 0.947 0.2538 0.074 Uiso calc PR 0.6447(8) A 1
H H6C 0.1348 0.8776 0.2647 0.074 Uiso calc PR 0.6447(8) A 1
C C7 0.4946(2) 0.67694(16) 0.34661(14) 0.0318(5) Uani d P 0.6447(8) A 1
H H7A 0.4828 0.6398 0.2975 0.038 Uiso calc PR 0.6447(8) A 1
C C8 0.4196(10) 0.6315(7) 0.4033(5) 0.0458(14) Uani d P 0.6447(8) A 1
H H8A 0.3382 0.6496 0.3894 0.069 Uiso calc PR 0.6447(8) A 1
H H8B 0.4465 0.6516 0.4566 0.069 Uiso calc PR 0.6447(8) A 1
H H8C 0.4262 0.5642 0.3999 0.069 Uiso calc PR 0.6447(8) A 1
C C9 0.6208(6) 0.6637(5) 0.3806(3) 0.0478(14) Uani d P 0.6447(8) A 1
H H9A 0.6714 0.6926 0.3463 0.072 Uiso calc PR 0.6447(8) A 1
H H9B 0.6382 0.5976 0.3851 0.072 Uiso calc PR 0.6447(8) A 1
H H9C 0.6342 0.6923 0.4324 0.072 Uiso calc PR 0.6447(8) A 1
C C10 0.4729(2) 0.83599(18) 0.39749(15) 0.0366(5) Uani d P 0.6447(8) A 1
H H10A 0.5028 0.7982 0.4441 0.044 Uiso calc PR 0.6447(8) A 1
C C11 0.3567(11) 0.8734(7) 0.4129(5) 0.059(3) Uani d P 0.6447(8) A 1
H H11A 0.3016 0.8223 0.4142 0.088 Uiso calc PR 0.6447(8) A 1
H H11B 0.3276 0.9165 0.3713 0.088 Uiso calc PR 0.6447(8) A 1
H H11C 0.3653 0.9056 0.4632 0.088 Uiso calc PR 0.6447(8) A 1
C C12 0.5594(10) 0.9140(8) 0.3935(6) 0.049(3) Uani d P 0.6447(8) A 1
H H12A 0.5581 0.9545 0.4387 0.073 Uiso calc PR 0.6447(8) A 1
H H12B 0.5383 0.9494 0.3455 0.073 Uiso calc PR 0.6447(8) A 1
H H12C 0.6375 0.8883 0.3936 0.073 Uiso calc PR 0.6447(8) A 1
C C13 0.7796(2) 0.8453(2) 0.18204(14) 0.0358(5) Uani d P 0.6447(8) A 1
H H13A 0.806 0.9106 0.1779 0.043 Uiso calc PR 0.6447(8) A 1
C C14 0.8195(6) 0.8155(8) 0.2632(6) 0.050(2) Uani d P 0.6447(8) A 1
H H14A 0.9046 0.8159 0.272 0.075 Uiso calc PR 0.6447(8) A 1
H H14B 0.791 0.7531 0.2713 0.075 Uiso calc PR 0.6447(8) A 1
H H14C 0.7891 0.858 0.2998 0.075 Uiso calc PR 0.6447(8) A 1
C C15 0.8412(9) 0.7908(7) 0.1267(4) 0.055(2) Uani d P 0.6447(8) A 1
H H15A 0.8153 0.811 0.0732 0.083 Uiso calc PR 0.6447(8) A 1
H H15B 0.8235 0.7251 0.1319 0.083 Uiso calc PR 0.6447(8) A 1
H H15C 0.9251 0.8005 0.1385 0.083 Uiso calc PR 0.6447(8) A 1
C C16 0.6009(3) 0.93370(19) 0.13371(16) 0.0316(6) Uani d P 0.6447(8) A 1
H H16A 0.515 0.9244 0.1222 0.038 Uiso calc PR 0.6447(8) A 1
C C17 0.6190(3) 1.0128(3) 0.1930(2) 0.0440(8) Uani d P 0.6447(8) A 1
H H17A 0.5939 0.993 0.2424 0.066 Uiso calc PR 0.6447(8) A 1
H H17B 0.5732 1.0664 0.1729 0.066 Uiso calc PR 0.6447(8) A 1
H H17C 0.7015 1.0294 0.2015 0.066 Uiso calc PR 0.6447(8) A 1
C C18 0.6440(6) 0.9630(6) 0.0552(5) 0.048(2) Uani d P 0.6447(8) A 1
H H18A 0.6304 0.9126 0.0174 0.073 Uiso calc PR 0.6447(8) A 1
H H18B 0.7273 0.9769 0.0643 0.073 Uiso calc PR 0.6447(8) A 1
H H18C 0.6014 1.018 0.0347 0.073 Uiso calc PR 0.6447(8) A 1
C C19 0.48180(18) 0.74866(17) 0.02342(11) 0.0287(4) Uani d P 0.6447(8) A 1
H H19A 0.4758 0.8148 0.0388 0.034 Uiso calc PR 0.6447(8) A 1
C C20 0.5698(9) 0.7446(6) -0.0384(4) 0.053(2) Uani d P 0.6447(8) A 1
H H20A 0.6471 0.7631 -0.0138 0.079 Uiso calc PR 0.6447(8) A 1
H H20B 0.5442 0.7867 -0.0815 0.079 Uiso calc PR 0.6447(8) A 1
H H20C 0.5732 0.6815 -0.0584 0.079 Uiso calc PR 0.6447(8) A 1
C C21 0.3607(8) 0.7197(4) -0.0162(5) 0.0397(12) Uani d P 0.6447(8) A 1
H H21A 0.305 0.7219 0.0219 0.059 Uiso calc PR 0.6447(8) A 1
H H21B 0.3645 0.6567 -0.0364 0.059 Uiso calc PR 0.6447(8) A 1
H H21C 0.3358 0.762 -0.0593 0.059 Uiso calc PR 0.6447(8) A 1
C C22 0.5456(2) 0.59768(15) 0.08539(16) 0.0317(5) Uani d P 0.6447(8) A 1
H H22A 0.5089 0.5808 0.0318 0.038 Uiso calc PR 0.6447(8) A 1
C C23 0.6843(6) 0.5780(5) 0.0923(4) 0.061(2) Uani d P 0.6447(8) A 1
H H23A 0.7261 0.6368 0.0921 0.091 Uiso calc PR 0.6447(8) A 1
H H23B 0.7012 0.5404 0.048 0.091 Uiso calc PR 0.6447(8) A 1
H H23C 0.7094 0.5451 0.1411 0.091 Uiso calc PR 0.6447(8) A 1
C C24 0.4973(9) 0.5405(8) 0.1416(6) 0.047(2) Uani d P 0.6447(8) A 1
H H24A 0.415 0.5556 0.1417 0.071 Uiso calc PR 0.6447(8) A 1
H H24B 0.5393 0.5516 0.1936 0.071 Uiso calc PR 0.6447(8) A 1
H H24C 0.5049 0.4754 0.1277 0.071 Uiso calc PR 0.6447(8) A 1
N N1A 0.2873(15) 0.7756(13) 0.2098(9) 0.0238(8) Uani d P 0.3553(8) A 2
N N2A 0.467(3) 0.7837(15) 0.3328(14) 0.0260(10) Uani d P 0.3553(8) A 2
N N3A 0.6421(19) 0.843(2) 0.1580(13) 0.0279(12) Uani d PD 0.3553(8) A 2
N N4A 0.522(3) 0.7000(13) 0.0864(10) 0.0255(11) Uani d PD 0.3553(8) A 2
P P1A 0.42218(7) 0.73311(6) 0.23673(5) 0.0219(2) Uani d P 0.3553(8) A 2
P P2A 0.50767(7) 0.79679(6) 0.13605(5) 0.0230(2) Uani d PD 0.3553(8) A 2
C C1A 0.1834(4) 0.7206(3) 0.2072(3) 0.0344(9) Uani d P 0.3553(8) A 2
H H1B 0.1161 0.7638 0.1963 0.041 Uiso calc PR 0.3553(8) A 2
C C2A 0.1744(14) 0.6767(14) 0.2854(12) 0.060(4) Uani d P 0.3553(8) A 2
H H2D 0.1848 0.724 0.3262 0.09 Uiso calc PR 0.3553(8) A 2
H H2E 0.2348 0.6295 0.296 0.09 Uiso calc PR 0.3553(8) A 2
H H2F 0.0977 0.6482 0.2848 0.09 Uiso calc PR 0.3553(8) A 2
C C3A 0.1765(13) 0.6541(12) 0.1395(10) 0.050(4) Uani d P 0.3553(8) A 2
H H3D 0.1806 0.6885 0.0911 0.075 Uiso calc PR 0.3553(8) A 2
H H3E 0.1029 0.6202 0.1357 0.075 Uiso calc PR 0.3553(8) A 2
H H3F 0.2414 0.6105 0.1478 0.075 Uiso calc PR 0.3553(8) A 2
C C4A 0.2637(4) 0.8765(3) 0.1849(3) 0.0301(9) Uani d P 0.3553(8) A 2
H H4B 0.3405 0.9087 0.19 0.036 Uiso calc PR 0.3553(8) A 2
C C5A 0.2117(6) 0.8852(6) 0.1017(5) 0.0424(16) Uani d P 0.3553(8) A 2
H H5D 0.2443 0.8375 0.0705 0.064 Uiso calc PR 0.3553(8) A 2
H H5E 0.2296 0.9463 0.082 0.064 Uiso calc PR 0.3553(8) A 2
H H5F 0.1273 0.8774 0.0979 0.064 Uiso calc PR 0.3553(8) A 2
C C6A 0.1864(13) 0.9294(11) 0.2368(11) 0.040(3) Uani d P 0.3553(8) A 2
H H6D 0.1932 0.9008 0.2885 0.061 Uiso calc PR 0.3553(8) A 2
H H6E 0.1053 0.927 0.2128 0.061 Uiso calc PR 0.3553(8) A 2
H H6F 0.2118 0.9939 0.2418 0.061 Uiso calc PR 0.3553(8) A 2
C C7A 0.5286(4) 0.7087(3) 0.3852(3) 0.0345(9) Uani d P 0.3553(8) A 2
H H7B 0.5669 0.742 0.4323 0.041 Uiso calc PR 0.3553(8) A 2
C C8A 0.4313(18) 0.6493(12) 0.4147(11) 0.062(5) Uani d P 0.3553(8) A 2
H H8D 0.4664 0.6039 0.4526 0.093 Uiso calc PR 0.3553(8) A 2
H H8E 0.3875 0.6173 0.3705 0.093 Uiso calc PR 0.3553(8) A 2
H H8F 0.3788 0.6894 0.4396 0.093 Uiso calc PR 0.3553(8) A 2
C C9A 0.6228(12) 0.6495(9) 0.3576(5) 0.046(2) Uani d P 0.3553(8) A 2
H H9D 0.6547 0.6081 0.3997 0.069 Uiso calc PR 0.3553(8) A 2
H H9E 0.6849 0.6892 0.3428 0.069 Uiso calc PR 0.3553(8) A 2
H H9F 0.5899 0.613 0.3124 0.069 Uiso calc PR 0.3553(8) A 2
C C10A 0.4613(3) 0.8703(3) 0.3545(3) 0.0276(8) Uani d P 0.3553(8) A 2
H H10B 0.4226 0.906 0.309 0.033 Uiso calc PR 0.3553(8) A 2
C C11A 0.3793(19) 0.8709(11) 0.4182(9) 0.040(3) Uani d P 0.3553(8) A 2
H H11D 0.3753 0.9334 0.4393 0.059 Uiso calc PR 0.3553(8) A 2
H H11E 0.4089 0.8284 0.4601 0.059 Uiso calc PR 0.3553(8) A 2
H H11F 0.3014 0.8513 0.3955 0.059 Uiso calc PR 0.3553(8) A 2
C C12A 0.5729(16) 0.9193(11) 0.3839(10) 0.038(3) Uani d P 0.3553(8) A 2
H H12D 0.6325 0.9037 0.3505 0.057 Uiso calc PR 0.3553(8) A 2
H H12E 0.599 0.8999 0.4375 0.057 Uiso calc PR 0.3553(8) A 2
H H12F 0.5597 0.9861 0.3826 0.057 Uiso calc PR 0.3553(8) A 2
C C13A 0.7460(4) 0.7966(4) 0.1930(2) 0.0372(9) Uani d P 0.3553(8) A 2
H H13B 0.7228 0.731 0.2 0.045 Uiso calc PR 0.3553(8) A 2
C C14A 0.8154(13) 0.8268(14) 0.2733(12) 0.052(4) Uani d P 0.3553(8) A 2
H H14D 0.7664 0.8185 0.315 0.078 Uiso calc PR 0.3553(8) A 2
H H14E 0.8376 0.8918 0.2706 0.078 Uiso calc PR 0.3553(8) A 2
H H14F 0.8855 0.7888 0.2842 0.078 Uiso calc PR 0.3553(8) A 2
C C15A 0.8263(18) 0.7953(13) 0.1260(10) 0.062(4) Uani d P 0.3553(8) A 2
H H15D 0.7832 0.7695 0.0785 0.094 Uiso calc PR 0.3553(8) A 2
H H15E 0.8949 0.7572 0.1421 0.094 Uiso calc PR 0.3553(8) A 2
H H15F 0.8507 0.8584 0.1158 0.094 Uiso calc PR 0.3553(8) A 2
C C16A 0.6525(5) 0.9454(4) 0.1463(3) 0.0403(13) Uani d P 0.3553(8) A 2
H H16B 0.7315 0.964 0.1713 0.048 Uiso calc PR 0.3553(8) A 2
C C17A 0.5667(6) 1.0084(5) 0.1782(6) 0.0556(19) Uani d P 0.3553(8) A 2
H H17D 0.5704 0.9992 0.2346 0.083 Uiso calc PR 0.3553(8) A 2
H H17E 0.4882 0.9943 0.1531 0.083 Uiso calc PR 0.3553(8) A 2
H H17F 0.5857 1.0727 0.1675 0.083 Uiso calc PR 0.3553(8) A 2
C C18A 0.6494(12) 0.9617(8) 0.0615(8) 0.043(4) Uani d P 0.3553(8) A 2
H H18D 0.7025 0.9187 0.0402 0.064 Uiso calc PR 0.3553(8) A 2
H H18E 0.6735 1.0252 0.0526 0.064 Uiso calc PR 0.3553(8) A 2
H H18F 0.5702 0.9519 0.0357 0.064 Uiso calc PR 0.3553(8) A 2
C C19A 0.4963(4) 0.6847(4) 0.0071(2) 0.0381(10) Uani d P 0.3553(8) A 2
H H19B 0.5201 0.6204 -0.0046 0.046 Uiso calc PR 0.3553(8) A 2
C C20A 0.5551(16) 0.7475(9) -0.0386(8) 0.048(4) Uani d P 0.3553(8) A 2
H H20D 0.6391 0.7435 -0.0226 0.073 Uiso calc PR 0.3553(8) A 2
H H20E 0.5286 0.8106 -0.0304 0.073 Uiso calc PR 0.3553(8) A 2
H H20F 0.538 0.7314 -0.0939 0.073 Uiso calc PR 0.3553(8) A 2
C C21A 0.3689(15) 0.6925(9) -0.0127(8) 0.054(3) Uani d P 0.3553(8) A 2
H H21D 0.3306 0.6468 0.0173 0.081 Uiso calc PR 0.3553(8) A 2
H H21E 0.3478 0.6812 -0.0686 0.081 Uiso calc PR 0.3553(8) A 2
H H21F 0.3439 0.7546 0.0002 0.081 Uiso calc PR 0.3553(8) A 2
C C22A 0.5765(4) 0.6081(3) 0.1319(3) 0.0368(9) Uani d P 0.3553(8) A 2
H H22B 0.6075 0.625 0.1867 0.044 Uiso calc PR 0.3553(8) A 2
C C23A 0.6722(10) 0.5668(9) 0.0927(5) 0.039(2) Uani d P 0.3553(8) A 2
H H23D 0.6978 0.6114 0.0558 0.059 Uiso calc PR 0.3553(8) A 2
H H23E 0.6438 0.5109 0.0646 0.059 Uiso calc PR 0.3553(8) A 2
H H23F 0.7376 0.551 0.132 0.059 Uiso calc PR 0.3553(8) A 2
C C24A 0.4815(16) 0.5278(14) 0.1335(8) 0.037(3) Uani d P 0.3553(8) A 2
H H24D 0.5187 0.4726 0.1582 0.056 Uiso calc PR 0.3553(8) A 2
H H24E 0.4479 0.5131 0.0801 0.056 Uiso calc PR 0.3553(8) A 2
H H24F 0.4199 0.5486 0.1634 0.056 Uiso calc PR 0.3553(8) A 2

loop_
_atom_site_aniso_label
_atom_site_aniso_U_11
_atom_site_aniso_U_22
_atom_site_aniso_U_33
_atom_site_aniso_U_12
_atom_site_aniso_U_13
_atom_site_aniso_U_23
N1 0.0217(17) 0.0209(15) 0.030(3) -0.0036(11) 0.0062(16) 0.0064(17)
N2 0.0463(13) 0.015(3) 0.016(3) 0.001(2) 0.0028(16) -0.0104(16)
N3 0.0247(14) 0.0365(16) 0.021(4) -0.0063(7) -0.0041(19) 0.001(2)
N4 0.0359(15) 0.0289(12) 0.010(3) 0.0046(11) -0.003(3) 0.0028(18)
P1 0.0260(3) 0.0206(3) 0.0218(2) -0.00339(18) 0.00516(18) -0.00181(18)
P2 0.0209(2) 0.0270(3) 0.0196(2) -0.00019(18) 0.00114(17) 0.00094(19)
C1 0.0245(11) 0.0260(10) 0.0343(11) -0.0034(9) 0.0053(9) -0.0004(8)
C2 0.041(2) 0.0459(19) 0.045(5) -0.0078(14) 0.011(2) 0.004(2)
C3 0.048(3) 0.031(2) 0.043(3) -0.0070(19) -0.014(2) -0.0052(19)
C4 0.0259(12) 0.0292(12) 0.0418(14) 0.0054(10) 0.0068(10) 0.0003(11)
C5 0.047(2) 0.036(2) 0.0387(15) 0.0144(14) 0.0125(18) 0.0133(14)
C6 0.066(4) 0.033(3) 0.053(4) 0.022(2) 0.025(3) 0.010(3)
C7 0.0427(13) 0.0284(12) 0.0230(11) -0.0054(9) -0.0011(9) 0.0012(9)
C8 0.065(2) 0.038(3) 0.0368(19) -0.009(2) 0.0171(18) 0.0101(19)
C9 0.046(2) 0.060(3) 0.034(3) -0.005(2) -0.005(2) 0.014(2)
C10 0.0535(15) 0.0348(13) 0.0228(11) -0.0129(11) 0.0095(10) -0.0068(10)
C11 0.059(5) 0.072(4) 0.052(4) -0.018(3) 0.034(4) -0.035(3)
C12 0.052(4) 0.055(4) 0.042(3) -0.016(2) 0.017(2) -0.019(2)
C13 0.0208(11) 0.0495(15) 0.0362(12) -0.0068(11) 0.0004(9) 0.0027(11)
C14 0.026(2) 0.086(5) 0.038(3) -0.016(2) -0.0001(18) -0.001(3)
C15 0.021(3) 0.107(5) 0.038(3) -0.001(3) 0.0052(18) -0.013(3)
C16 0.0304(15) 0.0325(13) 0.0316(13) -0.0086(12) 0.0023(12) 0.0055(10)
C17 0.053(2) 0.0352(15) 0.0456(17) -0.0131(18) 0.0123(18) 0.0014(12)
C18 0.041(3) 0.065(5) 0.043(3) -0.007(3) 0.015(3) 0.026(3)
C19 0.0316(10) 0.0341(12) 0.0204(9) 0.0028(9) 0.0028(8) -0.0007(9)
C20 0.050(3) 0.088(5) 0.024(3) 0.005(2) 0.017(2) 0.011(2)
C21 0.037(2) 0.045(2) 0.033(2) 0.0051(19) -0.0103(15) -0.0037(15)
C22 0.0362(12) 0.0302(11) 0.0292(12) 0.0067(9) 0.0060(10) -0.0051(10)
C23 0.054(3) 0.033(2) 0.103(5) 0.027(2) 0.039(3) 0.009(2)
C24 0.049(3) 0.020(3) 0.075(4) 0.003(3) 0.011(2) -0.005(2)
N1A 0.0217(17) 0.0209(15) 0.030(3) -0.0036(11) 0.0062(16) 0.0064(17)
N2A 0.0463(13) 0.015(3) 0.016(3) 0.001(2) 0.0028(16) -0.0104(16)
N3A 0.0247(14) 0.0365(16) 0.021(4) -0.0063(7) -0.0041(19) 0.001(2)
N4A 0.0359(15) 0.0289(12) 0.010(3) 0.0046(11) -0.003(3) 0.0028(18)
P1A 0.0230(4) 0.0213(5) 0.0216(4) 0.0007(3) 0.0034(3) -0.0019(3)
P2A 0.0206(4) 0.0281(5) 0.0202(4) 0.0022(3) 0.0020(3) 0.0014(3)
C1A 0.023(2) 0.035(2) 0.047(3) -0.0046(18) 0.0092(17) -0.0086(19)
C2A 0.041(6) 0.103(11) 0.041(7) -0.033(6) 0.024(5) -0.003(6)
C3A 0.046(5) 0.037(6) 0.070(6) -0.021(5) 0.023(4) -0.018(4)
C4A 0.027(2) 0.028(2) 0.035(2) 0.0026(17) 0.0018(18) -0.0026(17)
C5A 0.047(4) 0.046(4) 0.034(3) 0.014(3) 0.005(3) 0.004(3)
C6A 0.033(3) 0.042(5) 0.048(4) 0.011(3) 0.011(3) -0.017(4)
C7A 0.042(2) 0.034(2) 0.027(2) 0.0029(19) 0.0016(18) 0.0029(18)
C8A 0.079(8) 0.043(7) 0.066(9) 0.008(6) 0.014(5) 0.030(6)
C9A 0.061(4) 0.047(4) 0.028(5) 0.029(3) -0.003(4) 0.010(3)
C10A 0.0306(19) 0.0257(19) 0.026(2) -0.0025(15) 0.0035(15) -0.0066(17)
C11A 0.047(7) 0.036(4) 0.035(4) -0.002(3) 0.001(4) -0.007(3)
C12A 0.040(5) 0.031(4) 0.038(5) -0.014(4) -0.014(5) -0.011(4)
C13A 0.026(2) 0.053(3) 0.032(2) 0.001(2) 0.0030(17) 0.001(2)
C14A 0.056(6) 0.056(5) 0.035(5) 0.000(4) -0.027(4) -0.003(4)
C15A 0.017(5) 0.077(7) 0.091(9) 0.008(4) 0.002(4) 0.018(6)
C16A 0.031(3) 0.044(3) 0.044(3) -0.012(3) 0.000(3) 0.008(2)
C17A 0.063(5) 0.027(3) 0.080(5) -0.009(4) 0.022(4) 0.009(3)
C18A 0.056(7) 0.029(6) 0.037(5) -0.017(4) -0.016(4) -0.001(4)
C19A 0.040(2) 0.053(3) 0.0205(18) 0.007(2) 0.0033(16) -0.0064(19)
C20A 0.057(7) 0.047(6) 0.040(7) -0.014(4) 0.002(4) -0.017(4)
C21A 0.040(4) 0.100(10) 0.021(3) 0.022(6) -0.002(2) -0.001(5)
C22A 0.042(2) 0.039(2) 0.030(2) 0.0147(19) 0.0054(19) -0.0013(19)
C23A 0.035(4) 0.053(5) 0.032(4) -0.012(3) 0.011(3) -0.009(3)
C24A 0.048(5) 0.027(6) 0.038(4) -0.010(3) 0.013(3) 0.000(3)

loop_
_atom_type_symbol
_atom_type_description
_atom_type_scat_dispersion_real
_atom_type_scat_dispersion_imag
_atom_type_scat_source
C C 0.0033 0.0016 'International Tables Vol C Tables 4.2.6.8 and 6.1.1.4'
H H 0 0 'International Tables Vol C Tables 4.2.6.8 and 6.1.1.4'
N N 0.0061 0.0033 'International Tables Vol C Tables 4.2.6.8 and 6.1.1.4'
P P 0.1023 0.0942 'International Tables Vol C Tables 4.2.6.8 and 6.1.1.4'

loop_
_geom_angle_atom_site_label_1
_geom_angle_atom_site_label_2
_geom_angle_atom_site_label_3
_geom_angle_site_symmetry_1
_geom_angle_site_symmetry_3
_geom_angle
_geom_angle_publ_flag
C4 N1 C1 . . 114.3(6) ?
C4 N1 P1 . . 118.8(6) ?
C1 N1 P1 . . 123.6(6) ?
C7 N2 C10 . . 112.0(9) ?
C7 N2 P1 . . 132.2(6) ?
C10 N2 P1 . . 115.4(7) ?
C16 N3 C13 . . 113.3(6) ?
C16 N3 P2 . . 127.2(7) ?
C13 N3 P2 . . 118.0(11) ?
C22 N4 C19 . . 113.7(5) ?
C22 N4 P2 . . 122.8(7) ?
C19 N4 P2 . . 122.3(6) ?
N2 P1 N1 . . 112.6(5) ?
N2 P1 P2 . . 92.0(4) ?
N1 P1 P2 . . 110.4(3) ?
N4 P2 N3 . . 114.3(6) ?
N4 P2 P1 . . 112.3(6) ?
N3 P2 P1 . . 93.5(6) ?
N1 C1 C2 . . 113.6(5) ?
N1 C1 C3 . . 114.6(5) ?
C2 C1 C3 . . 106.9(5) ?
N1 C1 H1A . . 107.1 ?
C2 C1 H1A . . 107.1 ?
C3 C1 H1A . . 107.1 ?
C1 C2 H2A . . 109.5 ?
C1 C2 H2B . . 109.5 ?
H2A C2 H2B . . 109.5 ?
C1 C2 H2C . . 109.5 ?
H2A C2 H2C . . 109.5 ?
H2B C2 H2C . . 109.5 ?
C1 C3 H3A . . 109.5 ?
C1 C3 H3B . . 109.5 ?
H3A C3 H3B . . 109.5 ?
C1 C3 H3C . . 109.5 ?
H3A C3 H3C . . 109.5 ?
H3B C3 H3C . . 109.5 ?
N1 C4 C5 . . 111.6(3) ?
N1 C4 C6 . . 113.8(5) ?
C5 C4 C6 . . 109.5(4) ?
N1 C4 H4A . . 107.2 ?
C5 C4 H4A . . 107.2 ?
C6 C4 H4A . . 107.2 ?
C4 C5 H5A . . 109.5 ?
C4 C5 H5B . . 109.5 ?
H5A C5 H5B . . 109.5 ?
C4 C5 H5C . . 109.5 ?
H5A C5 H5C . . 109.5 ?
H5B C5 H5C . . 109.5 ?
C4 C6 H6A . . 109.5 ?
C4 C6 H6B . . 109.5 ?
H6A C6 H6B . . 109.5 ?
C4 C6 H6C . . 109.5 ?
H6A C6 H6C . . 109.5 ?
H6B C6 H6C . . 109.5 ?
N2 C7 C9 . . 111.5(7) ?
N2 C7 C8 . . 118.4(7) ?
C9 C7 C8 . . 107.1(5) ?
N2 C7 H7A . . 106.4 ?
C9 C7 H7A . . 106.4 ?
C8 C7 H7A . . 106.4 ?
C7 C8 H8A . . 109.5 ?
C7 C8 H8B . . 109.5 ?
H8A C8 H8B . . 109.5 ?
C7 C8 H8C . . 109.5 ?
H8A C8 H8C . . 109.5 ?
H8B C8 H8C . . 109.5 ?
C7 C9 H9A . . 109.5 ?
C7 C9 H9B . . 109.5 ?
H9A C9 H9B . . 109.5 ?
C7 C9 H9C . . 109.5 ?
H9A C9 H9C . . 109.5 ?
H9B C9 H9C . . 109.5 ?
C11 C10 C12 . . 110.6(7) ?
C11 C10 N2 . . 115.9(7) ?
C12 C10 N2 . . 110.8(7) ?
C11 C10 H10A . . 106.3 ?
C12 C10 H10A . . 106.3 ?
N2 C10 H10A . . 106.3 ?
C10 C11 H11A . . 109.5 ?
C10 C11 H11B . . 109.5 ?
H11A C11 H11B . . 109.5 ?
C10 C11 H11C . . 109.5 ?
H11A C11 H11C . . 109.5 ?
H11B C11 H11C . . 109.5 ?
C10 C12 H12A . . 109.5 ?
C10 C12 H12B . . 109.5 ?
H12A C12 H12B . . 109.5 ?
C10 C12 H12C . . 109.5 ?
H12A C12 H12C . . 109.5 ?
H12B C12 H12C . . 109.5 ?
C14 C13 C15 . . 109.6(6) ?
C14 C13 N3 . . 108.7(5) ?
C15 C13 N3 . . 119.0(6) ?
C14 C13 H13A . . 106.3 ?
C15 C13 H13A . . 106.3 ?
N3 C13 H13A . . 106.3 ?
C13 C14 H14A . . 109.5 ?
C13 C14 H14B . . 109.5 ?
H14A C14 H14B . . 109.5 ?
C13 C14 H14C . . 109.5 ?
H14A C14 H14C . . 109.5 ?
H14B C14 H14C . . 109.5 ?
C13 C15 H15A . . 109.5 ?
C13 C15 H15B . . 109.5 ?
H15A C15 H15B . . 109.5 ?
C13 C15 H15C . . 109.5 ?
H15A C15 H15C . . 109.5 ?
H15B C15 H15C . . 109.5 ?
N3 C16 C17 . . 109.3(5) ?
N3 C16 C18 . . 117.4(6) ?
C17 C16 C18 . . 110.2(4) ?
N3 C16 H16A . . 106.4 ?
C17 C16 H16A . . 106.4 ?
C18 C16 H16A . . 106.4 ?
C16 C17 H17A . . 109.5 ?
C16 C17 H17B . . 109.5 ?
H17A C17 H17B . . 109.5 ?
C16 C17 H17C . . 109.5 ?
H17A C17 H17C . . 109.5 ?
H17B C17 H17C . . 109.5 ?
C16 C18 H18A . . 109.5 ?
C16 C18 H18B . . 109.5 ?
H18A C18 H18B . . 109.5 ?
C16 C18 H18C . . 109.5 ?
H18A C18 H18C . . 109.5 ?
H18B C18 H18C . . 109.5 ?
C21 C19 N4 . . 115.3(7) ?
C21 C19 C20 . . 108.8(5) ?
N4 C19 C20 . . 111.8(7) ?
C21 C19 H19A . . 106.8 ?
N4 C19 H19A . . 106.8 ?
C20 C19 H19A . . 106.8 ?
C19 C20 H20A . . 109.5 ?
C19 C20 H20B . . 109.5 ?
H20A C20 H20B . . 109.5 ?
C19 C20 H20C . . 109.5 ?
H20A C20 H20C . . 109.5 ?
H20B C20 H20C . . 109.5 ?
C19 C21 H21A . . 109.5 ?
C19 C21 H21B . . 109.5 ?
H21A C21 H21B . . 109.5 ?
C19 C21 H21C . . 109.5 ?
H21A C21 H21C . . 109.5 ?
H21B C21 H21C . . 109.5 ?
C24 C22 N4 . . 112.0(7) ?
C24 C22 C23 . . 108.3(5) ?
N4 C22 C23 . . 109.1(8) ?
C24 C22 H22A . . 109.1 ?
N4 C22 H22A . . 109.1 ?
C23 C22 H22A . . 109.1 ?
C22 C23 H23A . . 109.5 ?
C22 C23 H23B . . 109.5 ?
H23A C23 H23B . . 109.5 ?
C22 C23 H23C . . 109.5 ?
H23A C23 H23C . . 109.5 ?
H23B C23 H23C . . 109.5 ?
C22 C24 H24A . . 109.5 ?
C22 C24 H24B . . 109.5 ?
H24A C24 H24B . . 109.5 ?
C22 C24 H24C . . 109.5 ?
H24A C24 H24C . . 109.5 ?
H24B C24 H24C . . 109.5 ?
C1A N1A C4A . . 113.4(12) ?
C1A N1A P1A . . 123.3(11) ?
C4A N1A P1A . . 123.3(10) ?
C10A N2A C7A . . 122.9(17) ?
C10A N2A P1A . . 128.6(19) ?
C7A N2A P1A . . 108.0(10) ?
C13A N3A C16A . . 116.1(9) ?
C13A N3A P2A . . 127.1(18) ?
C16A N3A P2A . . 117(2) ?
C19A N4A C22A . . 111.7(10) ?
C19A N4A P2A . . 128.5(15) ?
C22A N4A P2A . . 119.8(11) ?
N1A P1A N2A . . 104.5(10) ?
N1A P1A P2A . . 96.7(4) ?
N2A P1A P2A . . 115.2(9) ?
N4A P2A N3A . . 107.5(18) ?
N4A P2A P1A . . 97.6(10) ?
N3A P2A P1A . . 117.5(8) ?
N1A C1A C2A . . 110.9(9) ?
N1A C1A C3A . . 109.9(9) ?
C2A C1A C3A . . 114.9(11) ?
N1A C1A H1B . . 106.9 ?
C2A C1A H1B . . 106.9 ?
C3A C1A H1B . . 106.9 ?
C1A C2A H2D . . 109.5 ?
C1A C2A H2E . . 109.5 ?
H2D C2A H2E . . 109.5 ?
C1A C2A H2F . . 109.5 ?
H2D C2A H2F . . 109.5 ?
H2E C2A H2F . . 109.5 ?
C1A C3A H3D . . 109.5 ?
C1A C3A H3E . . 109.5 ?
H3D C3A H3E . . 109.5 ?
C1A C3A H3F . . 109.5 ?
H3D C3A H3F . . 109.5 ?
H3E C3A H3F . . 109.5 ?
C5A C4A N1A . . 112.6(8) ?
C5A C4A C6A . . 108.8(8) ?
N1A C4A C6A . . 113.9(9) ?
C5A C4A H4B . . 107 ?
N1A C4A H4B . . 107 ?
C6A C4A H4B . . 107 ?
C4A C5A H5D . . 109.5 ?
C4A C5A H5E . . 109.5 ?
H5D C5A H5E . . 109.5 ?
C4A C5A H5F . . 109.5 ?
H5D C5A H5F . . 109.5 ?
H5E C5A H5F . . 109.5 ?
C4A C6A H6D . . 109.5 ?
C4A C6A H6E . . 109.5 ?
H6D C6A H6E . . 109.5 ?
C4A C6A H6F . . 109.5 ?
H6D C6A H6F . . 109.5 ?
H6E C6A H6F . . 109.5 ?
C9A C7A N2A . . 121.2(9) ?
C9A C7A C8A . . 111.9(9) ?
N2A C7A C8A . . 106.2(13) ?
C9A C7A H7B . . 105.4 ?
N2A C7A H7B . . 105.4 ?
C8A C7A H7B . . 105.4 ?
C7A C8A H8D . . 109.5 ?
C7A C8A H8E . . 109.5 ?
H8D C8A H8E . . 109.5 ?
C7A C8A H8F . . 109.5 ?
H8D C8A H8F . . 109.5 ?
H8E C8A H8F . . 109.5 ?
C7A C9A H9D . . 109.5 ?
C7A C9A H9E . . 109.5 ?
H9D C9A H9E . . 109.5 ?
C7A C9A H9F . . 109.5 ?
H9D C9A H9F . . 109.5 ?
H9E C9A H9F . . 109.5 ?
N2A C10A C12A . . 118.5(15) ?
N2A C10A C11A . . 105.4(14) ?
C12A C10A C11A . . 109.8(11) ?
N2A C10A H10B . . 107.6 ?
C12A C10A H10B . . 107.6 ?
C11A C10A H10B . . 107.6 ?
C10A C11A H11D . . 109.5 ?
C10A C11A H11E . . 109.5 ?
H11D C11A H11E . . 109.5 ?
C10A C11A H11F . . 109.5 ?
H11D C11A H11F . . 109.5 ?
H11E C11A H11F . . 109.5 ?
C10A C12A H12D . . 109.5 ?
C10A C12A H12E . . 109.5 ?
H12D C12A H12E . . 109.5 ?
C10A C12A H12F . . 109.5 ?
H12D C12A H12F . . 109.5 ?
H12E C12A H12F . . 109.5 ?
N3A C13A C15A . . 103.8(12) ?
N3A C13A C14A . . 123.0(13) ?
C15A C13A C14A . . 111.5(10) ?
N3A C13A H13B . . 105.8 ?
C15A C13A H13B . . 105.8 ?
C14A C13A H13B . . 105.8 ?
C13A C14A H14D . . 109.5 ?
C13A C14A H14E . . 109.5 ?
H14D C14A H14E . . 109.5 ?
C13A C14A H14F . . 109.5 ?
H14D C14A H14F . . 109.5 ?
H14E C14A H14F . . 109.5 ?
C13A C15A H15D . . 109.5 ?
C13A C15A H15E . . 109.5 ?
H15D C15A H15E . . 109.5 ?
C13A C15A H15F . . 109.5 ?
H15D C15A H15F . . 109.5 ?
H15E C15A H15F . . 109.5 ?
C18A C16A N3A . . 107.3(11) ?
C18A C16A C17A . . 109.3(8) ?
N3A C16A C17A . . 118.8(11) ?
C18A C16A H16B . . 106.9 ?
N3A C16A H16B . . 106.9 ?
C17A C16A H16B . . 106.9 ?
C16A C17A H17D . . 109.5 ?
C16A C17A H17E . . 109.5 ?
H17D C17A H17E . . 109.5 ?
C16A C17A H17F . . 109.5 ?
H17D C17A H17F . . 109.5 ?
H17E C17A H17F . . 109.5 ?
C16A C18A H18D . . 109.5 ?
C16A C18A H18E . . 109.5 ?
H18D C18A H18E . . 109.5 ?
C16A C18A H18F . . 109.5 ?
H18D C18A H18F . . 109.5 ?
H18E C18A H18F . . 109.5 ?
N4A C19A C20A . . 112.6(14) ?
N4A C19A C21A . . 107.6(16) ?
C20A C19A C21A . . 110.9(10) ?
N4A C19A H19B . . 108.5 ?
C20A C19A H19B . . 108.5 ?
C21A C19A H19B . . 108.5 ?
C19A C20A H20D . . 109.5 ?
C19A C20A H20E . . 109.5 ?
H20D C20A H20E . . 109.5 ?
C19A C20A H20F . . 109.5 ?
H20D C20A H20F . . 109.5 ?
H20E C20A H20F . . 109.5 ?
C19A C21A H21D . . 109.5 ?
C19A C21A H21E . . 109.5 ?
H21D C21A H21E . . 109.5 ?
C19A C21A H21F . . 109.5 ?
H21D C21A H21F . . 109.5 ?
H21E C21A H21F . . 109.5 ?
C23A C22A C24A . . 105.5(8) ?
C23A C22A N4A . . 111.8(12) ?
C24A C22A N4A . . 112.0(14) ?
C23A C22A H22B . . 109.1 ?
C24A C22A H22B . . 109.1 ?
N4A C22A H22B . . 109.1 ?
C22A C23A H23D . . 109.5 ?
C22A C23A H23E . . 109.5 ?
H23D C23A H23E . . 109.5 ?
C22A C23A H23F . . 109.5 ?
H23D C23A H23F . . 109.5 ?
H23E C23A H23F . . 109.5 ?
C22A C24A H24D . . 109.5 ?
C22A C24A H24E . . 109.5 ?
H24D C24A H24E . . 109.5 ?
C22A C24A H24F . . 109.5 ?
H24D C24A H24F . . 109.5 ?
H24E C24A H24F . . 109.5 ?

loop_
_geom_bond_atom_site_label_1
_geom_bond_atom_site_label_2
_geom_bond_site_symmetry_2
_geom_bond_distance
_geom_bond_publ_flag
N1 C4 . 1.465(10) ?
N1 C1 . 1.512(8) ?
N1 P1 . 1.699(9) ?
N2 C7 . 1.420(12) ?
N2 C10 . 1.582(7) ?
N2 P1 . 1.687(14) ?
N3 C16 . 1.474(17) ?
N3 C13 . 1.508(12) ?
N3 P2 . 1.705(11) ?
N4 C22 . 1.444(9) ?
N4 C19 . 1.549(10) ?
N4 P2 . 1.667(8) ?
P1 P2 . 2.2988(8) ?
C1 C2 . 1.513(10) ?
C1 C3 . 1.546(8) ?
C1 H1A . 1 ?
C2 H2A . 0.98 ?
C2 H2B . 0.98 ?
C2 H2C . 0.98 ?
C3 H3A . 0.98 ?
C3 H3B . 0.98 ?
C3 H3C . 0.98 ?
C4 C5 . 1.530(4) ?
C4 C6 . 1.533(10) ?
C4 H4A . 1 ?
C5 H5A . 0.98 ?
C5 H5B . 0.98 ?
C5 H5C . 0.98 ?
C6 H6A . 0.98 ?
C6 H6B . 0.98 ?
C6 H6C . 0.98 ?
C7 C9 . 1.520(7) ?
C7 C8 . 1.537(10) ?
C7 H7A . 1 ?
C8 H8A . 0.98 ?
C8 H8B . 0.98 ?
C8 H8C . 0.98 ?
C9 H9A . 0.98 ?
C9 H9B . 0.98 ?
C9 H9C . 0.98 ?
C10 C11 . 1.508(12) ?
C10 C12 . 1.518(12) ?
C10 H10A . 1 ?
C11 H11A . 0.98 ?
C11 H11B . 0.98 ?
C11 H11C . 0.98 ?
C12 H12A . 0.98 ?
C12 H12B . 0.98 ?
C12 H12C . 0.98 ?
C13 C14 . 1.484(10) ?
C13 C15 . 1.490(9) ?
C13 H13A . 1 ?
C14 H14A . 0.98 ?
C14 H14B . 0.98 ?
C14 H14C . 0.98 ?
C15 H15A . 0.98 ?
C15 H15B . 0.98 ?
C15 H15C . 0.98 ?
C16 C17 . 1.534(5) ?
C16 C18 . 1.562(7) ?
C16 H16A . 1 ?
C17 H17A . 0.98 ?
C17 H17B . 0.98 ?
C17 H17C . 0.98 ?
C18 H18A . 0.98 ?
C18 H18B . 0.98 ?
C18 H18C . 0.98 ?
C19 C21 . 1.541(9) ?
C19 C20 . 1.569(9) ?
C19 H19A . 1 ?
C20 H20A . 0.98 ?
C20 H20B . 0.98 ?
C20 H20C . 0.98 ?
C21 H21A . 0.98 ?
C21 H21B . 0.98 ?
C21 H21C . 0.98 ?
C22 C24 . 1.442(10) ?
C22 C23 . 1.624(7) ?
C22 H22A . 1 ?
C23 H23A . 0.98 ?
C23 H23B . 0.98 ?
C23 H23C . 0.98 ?
C24 H24A . 0.98 ?
C24 H24B . 0.98 ?
C24 H24C . 0.98 ?
N1A C1A . 1.441(17) ?
N1A C4A . 1.539(18) ?
N1A P1A . 1.692(19) ?
N2A C10A . 1.313(19) ?
N2A C7A . 1.53(3) ?
N2A P1A . 1.83(2) ?
N3A C13A . 1.45(3) ?
N3A C16A . 1.50(3) ?
N3A P2A . 1.697(14) ?
N4A C19A . 1.383(17) ?
N4A C22A . 1.63(2) ?
N4A P2A . 1.664(14) ?
P1A P2A . 2.3013(13) ?
C1A C2A . 1.509(18) ?
C1A C3A . 1.510(18) ?
C1A H1B . 1 ?
C2A H2D . 0.98 ?
C2A H2E . 0.98 ?
C2A H2F . 0.98 ?
C3A H3D . 0.98 ?
C3A H3E . 0.98 ?
C3A H3F . 0.98 ?
C4A C5A . 1.494(10) ?
C4A C6A . 1.548(17) ?
C4A H4B . 1 ?
C5A H5D . 0.98 ?
C5A H5E . 0.98 ?
C5A H5F . 0.98 ?
C6A H6D . 0.98 ?
C6A H6E . 0.98 ?
C6A H6F . 0.98 ?
C7A C9A . 1.513(12) ?
C7A C8A . 1.56(2) ?
C7A H7B . 1 ?
C8A H8D . 0.98 ?
C8A H8E . 0.98 ?
C8A H8F . 0.98 ?
C9A H9D . 0.98 ?
C9A H9E . 0.98 ?
C9A H9F . 0.98 ?
C10A C12A . 1.507(17) ?
C10A C11A . 1.54(2) ?
C10A H10B . 1 ?
C11A H11D . 0.98 ?
C11A H11E . 0.98 ?
C11A H11F . 0.98 ?
C12A H12D . 0.98 ?
C12A H12E . 0.98 ?
C12A H12F . 0.98 ?
C13A C15A . 1.574(18) ?
C13A C14A . 1.58(2) ?
C13A H13B . 1 ?
C14A H14D . 0.98 ?
C14A H14E . 0.98 ?
C14A H14F . 0.98 ?
C15A H15D . 0.98 ?
C15A H15E . 0.98 ?
C15A H15F . 0.98 ?
C16A C18A . 1.479(15) ?
C16A C17A . 1.505(11) ?
C16A H16B . 1 ?
C17A H17D . 0.98 ?
C17A H17E . 0.98 ?
C17A H17F . 0.98 ?
C18A H18D . 0.98 ?
C18A H18E . 0.98 ?
C18A H18F . 0.98 ?
C19A C20A . 1.432(15) ?
C19A C21A . 1.478(17) ?
C19A H19B . 1 ?
C20A H20D . 0.98 ?
C20A H20E . 0.98 ?
C20A H20F . 0.98 ?
C21A H21D . 0.98 ?
C21A H21E . 0.98 ?
C21A H21F . 0.98 ?
C22A C23A . 1.496(12) ?
C22A C24A . 1.61(2) ?
C22A H22B . 1 ?
C23A H23D . 0.98 ?
C23A H23E . 0.98 ?
C23A H23F . 0.98 ?
C24A H24D . 0.98 ?
C24A H24E . 0.98 ?
C24A H24F . 0.98 ?

loop_
_geom_torsion_atom_site_label_1
_geom_torsion_atom_site_label_2
_geom_torsion_atom_site_label_3
_geom_torsion_atom_site_label_4
_geom_torsion_site_symmetry_1
_geom_torsion_site_symmetry_2
_geom_torsion_site_symmetry_3
_geom_torsion_site_symmetry_4
_geom_torsion
_geom_torsion_publ_flag
N1 P1 P2 N3 . . . . 132.8(4) ?
N1 P1 P2 N4 . . . . 14.7(5) ?
N2 P1 P2 N3 . . . . -112.2(6) ?
N2 P1 P2 N4 . . . . 129.7(6) ?
C7 N2 P1 N1 . . . . 62.6(14) ?
C10 N2 P1 N1 . . . . -110.2(9) ?
C7 N2 P1 P2 . . . . -50.6(13) ?
C10 N2 P1 P2 . . . . 136.6(8) ?
C4 N1 P1 N2 . . . . 131.3(4) ?
C1 N1 P1 N2 . . . . -27.2(7) ?
C4 N1 P1 P2 . . . . -127.5(4) ?
C1 N1 P1 P2 . . . . 74.0(5) ?
C22 N4 P2 N3 . . . . 130.9(12) ?
C19 N4 P2 N3 . . . . -35.4(16) ?
C22 N4 P2 P1 . . . . -124.2(12) ?
C19 N4 P2 P1 . . . . 69.5(13) ?
C16 N3 P2 N4 . . . . 65.3(14) ?
C13 N3 P2 N4 . . . . -99.9(9) ?
C16 N3 P2 P1 . . . . -51.1(10) ?
C13 N3 P2 P1 . . . . 143.7(7) ?
C4 N1 C1 C2 . . . . -59.5(7) ?
P1 N1 C1 C2 . . . . 99.9(7) ?
C4 N1 C1 C3 . . . . 63.8(7) ?
P1 N1 C1 C3 . . . . -136.8(6) ?
C1 N1 C4 C5 . . . . -138.7(4) ?
P1 N1 C4 C5 . . . . 60.8(5) ?
C1 N1 C4 C6 . . . . 96.8(7) ?
P1 N1 C4 C6 . . . . -63.7(5) ?
P1 N2 C7 C9 . . . . 116.3(12) ?
P1 N2 C7 C8 . . . . -118.7(11) ?
C10 N2 C7 C9 . . . . -70.7(10) ?
C10 N2 C7 C8 . . . . 54.2(12) ?
C7 N2 C10 C11 . . . . -109.2(10) ?
P1 N2 C10 C11 . . . . 65.0(11) ?
C7 N2 C10 C12 . . . . 123.8(9) ?
P1 N2 C10 C12 . . . . -62.0(11) ?
C16 N3 C13 C14 . . . . 132.0(8) ?
P2 N3 C13 C14 . . . . -60.8(9) ?
C16 N3 C13 C15 . . . . -101.7(9) ?
P2 N3 C13 C15 . . . . 65.5(9) ?
C13 N3 C16 C17 . . . . -73.1(9) ?
P2 N3 C16 C17 . . . . 121.1(8) ?
C13 N3 C16 C18 . . . . 53.2(9) ?
P2 N3 C16 C18 . . . . -112.5(10) ?
C22 N4 C19 C21 . . . . 64.3(13) ?
P2 N4 C19 C21 . . . . -128.3(11) ?
C22 N4 C19 C20 . . . . -60.7(13) ?
P2 N4 C19 C20 . . . . 106.8(11) ?
C19 N4 C22 C24 . . . . -133.6(10) ?
P2 N4 C22 C24 . . . . 59.0(15) ?
C19 N4 C22 C23 . . . . 106.5(11) ?
P2 N4 C22 C23 . . . . -60.9(13) ?
